data_2221482
loop_
_publ_author_name
'Marimuthu, Thashree'
'Bala, Muhammad D.'
'Friedrich, Holger B.'

_publ_section_title
;
 2,8-Dimethyl-10-<i>p</i>-tolyl-10<i>H</i>-phenoxaphosphine
;
_journal_coeditor_code RZ2300
_journal_issue 4
_journal_name_full 'Acta Crystallographica Section E'
_journal_page_first o828
_journal_paper_doi 10.1107/S1600536809009817
_journal_volume 65
_journal_year 2009
_chemical_formula_iupac 'C21 H19 O P'
_chemical_formula_moiety 'C21 H19 O P'
_chemical_formula_sum 'C21 H19 O P'
_chemical_formula_weight 318.33
_chemical_name_common
;
2,8-Dimethyl-10-<i>p</i>-tolyl-10<i>H</i>-phenoxaphosphine
;
_chemical_name_systematic
;
3,6-dimethyl-10-<i>p</i>-tolyl-9-oxa-10-phosphaanthracene
;
_space_group_IT_number 14
_symmetry_cell_setting monoclinic
_symmetry_space_group_name_Hall '-P 2ybc'
_symmetry_space_group_name_H-M 'P 1 21/c 1'
_atom_sites_solution_hydrogens geom
_atom_sites_solution_primary direct
_atom_sites_solution_secondary difmap
_cell_angle_alpha 90.0
_cell_angle_beta 111.5320(10)
_cell_angle_gamma 90.0
_cell_formula_units_Z 4
_cell_length_a 10.9363(3)
_cell_length_b 11.6323(3)
_cell_length_c 14.0458(4)
_cell_measurement_reflns_used 8225
_cell_measurement_temperature 173(2)
_cell_measurement_theta_max 28.35
_cell_measurement_theta_min 2.34
_cell_volume 1662.13(8)
_computing_cell_refinement 'SAINT-Plus (Bruker, 2005)'
_computing_data_collection 'APEX2 (Bruker, 2005)'
_computing_data_reduction 'SAINT-Plus (Bruker, 2005)'
_computing_molecular_graphics 'SHELXTL (Sheldrick, 2008)'
_computing_publication_material 'SHELXTL (Sheldrick, 2008)'
_computing_structure_refinement 'SHELXL97 (Sheldrick, 2008)'
_computing_structure_solution 'SHELXTL (Sheldrick, 2008)'
_diffrn_ambient_temperature 173(2)
_diffrn_measured_fraction_theta_full 1.000
_diffrn_measured_fraction_theta_max 1.000
_diffrn_measurement_device_type 'Bruker APEXII CCD area-detector'
_diffrn_measurement_method '\f and \w'
_diffrn_radiation_monochromator graphite
_diffrn_radiation_source 'fine-focus sealed tube'
_diffrn_radiation_type MoK\a
_diffrn_radiation_wavelength 0.71073
_diffrn_reflns_av_R_equivalents 0.0457
_diffrn_reflns_av_sigmaI/netI 0.0203
_diffrn_reflns_limit_h_max 14
_diffrn_reflns_limit_h_min -14
_diffrn_reflns_limit_k_max 15
_diffrn_reflns_limit_k_min -15
_diffrn_reflns_limit_l_max 18
_diffrn_reflns_limit_l_min -18
_diffrn_reflns_number 29900
_diffrn_reflns_theta_full 28.00
_diffrn_reflns_theta_max 28.00
_diffrn_reflns_theta_min 2.00
_exptl_absorpt_coefficient_mu 0.167
_exptl_absorpt_correction_type none
_exptl_crystal_colour colourless
_exptl_crystal_density_diffrn 1.272
_exptl_crystal_density_method 'not measured'
_exptl_crystal_description needle
_exptl_crystal_F_000 672
_exptl_crystal_size_max 0.51
_exptl_crystal_size_mid 0.49
_exptl_crystal_size_min 0.48
_refine_diff_density_max 0.368
_refine_diff_density_min -0.272
_refine_ls_extinction_method none
_refine_ls_goodness_of_fit_ref 1.071
_refine_ls_hydrogen_treatment constr
_refine_ls_matrix_type full
_refine_ls_number_parameters 211
_refine_ls_number_reflns 4013
_refine_ls_number_restraints 0
_refine_ls_restrained_S_all 1.071
_refine_ls_R_factor_all 0.0433
_refine_ls_R_factor_gt 0.0372
_refine_ls_shift/su_max 0.040
_refine_ls_shift/su_mean 0.001
_refine_ls_structure_factor_coef Fsqd
_refine_ls_weighting_details 'calc w=1/[\s^2^(Fo^2^)+(0.0534P)^2^+0.586P] where P=(Fo^2^+2Fc^2^)/3'
_refine_ls_weighting_scheme calc
_refine_ls_wR_factor_gt 0.1014
_refine_ls_wR_factor_ref 0.1077
_reflns_number_gt 3507
_reflns_number_total 4013
_reflns_threshold_expression I>2\s(I)
_cod_data_source_file rz2300.cif
_cod_data_source_block I
_cod_depositor_comments
;
The following automatic conversions were performed:
'_symmetry_cell_setting' value 'Monoclinic' changed to 'monoclinic'
according to '/home/saulius/struct/CIF-dictionaries/cif_core.dic'
dictionary named 'cif_core.dic' version 2.4.1 from 2010-06-29.

Automatic conversion script
Id: cif_fix_enum 1527 2010-12-29 10:47:43Z saulius 

The following automatic conversions were performed:

'_symmetry_cell_setting' value 'Monoclinic' changed to 'monoclinic'
according to /home/saulius/struct/CIF-dictionaries/cif_core.dic
dictionary named 'cif_core.dic' version 2.4.1 from 2010-06-29.

Automatic conversion script
Id: cif_fix_values 1715 2011-07-08 13:25:40Z adriana 
;
_cod_original_sg_symbol_H-M 'P 21/c'
_cod_database_code 2221482
_cod_database_fobs_code 2221482

loop_
_symmetry_equiv_pos_as_xyz
'x, y, z'
'-x, y+1/2, -z+1/2'
'-x, -y, -z'
'x, -y-1/2, z-1/2'

loop_
_atom_site_type_symbol
_atom_site_label
_atom_site_fract_x
_atom_site_fract_y
_atom_site_fract_z
_atom_site_U_iso_or_equiv
_atom_site_adp_type
_atom_site_calc_flag
_atom_site_refinement_flags
_atom_site_occupancy
_atom_site_disorder_assembly
_atom_site_disorder_group
C C1 0.59638(12) 1.06591(11) 0.15703(10) 0.0274(3) Uani d . 1 . .
C C2 0.53669(13) 1.05047(12) 0.22849(10) 0.0303(3) Uani d . 1 . .
H H2 0.5484 0.9791 0.2636 0.036 Uiso calc R 1 . .
C C3 0.46153(13) 1.13388(12) 0.25049(10) 0.0313(3) Uani d . 1 . .
C C4 0.44183(14) 1.23579(12) 0.19518(11) 0.0361(3) Uani d . 1 . .
H H4 0.3880 1.2940 0.2069 0.043 Uiso calc R 1 . .
C C5 0.49875(14) 1.25429(12) 0.12363(11) 0.0357(3) Uani d . 1 . .
H H5 0.4843 1.3247 0.0868 0.043 Uiso calc R 1 . .
C C6 0.57734(13) 1.16977(11) 0.10547(10) 0.0289(3) Uani d . 1 . .
C C7 0.69900(12) 1.12246(11) -0.00204(10) 0.0284(3) Uani d . 1 . .
C C8 0.73269(14) 1.16321(12) -0.08200(10) 0.0340(3) Uani d . 1 . .
H H8 0.7092 1.2391 -0.1071 0.041 Uiso calc R 1 . .
C C9 0.80050(14) 1.09313(13) -0.12506(10) 0.0347(3) Uani d . 1 . .
H H9 0.8246 1.1222 -0.1789 0.042 Uiso calc R 1 . .
C C10 0.83423(13) 0.98126(12) -0.09135(10) 0.0310(3) Uani d . 1 . .
C C11 0.79734(12) 0.94259(11) -0.01249(10) 0.0294(3) Uani d . 1 . .
H H11 0.8177 0.8657 0.0106 0.035 Uiso calc R 1 . .
C C12 0.73184(12) 1.01137(11) 0.03436(9) 0.0264(2) Uani d . 1 . .
C C13 0.40629(15) 1.11516(14) 0.33266(11) 0.0399(3) Uani d . 1 . .
H H13A 0.3553 1.0437 0.3190 0.060 Uiso calc R 1 . .
H H13B 0.3491 1.1798 0.3333 0.060 Uiso calc R 1 . .
H H13C 0.4784 1.1098 0.3993 0.060 Uiso calc R 1 . .
C C14 0.90781(15) 0.90328(14) -0.13659(11) 0.0387(3) Uani d . 1 . .
H H14A 0.9981 0.8935 -0.0878 0.058 Uiso calc R 1 . .
H H14B 0.9093 0.9371 -0.2001 0.058 Uiso calc R 1 . .
H H14C 0.8641 0.8283 -0.1515 0.058 Uiso calc R 1 . .
C C15 0.85437(13) 0.98293(12) 0.24735(9) 0.0286(3) Uani d . 1 . .
C C16 0.94457(15) 0.89406(13) 0.28148(11) 0.0377(3) Uani d . 1 . .
H H16 0.9249 0.8209 0.2493 0.045 Uiso calc R 1 . .
C C17 1.06328(16) 0.91088(17) 0.36216(12) 0.0474(4) Uani d . 1 . .
H H17 1.1246 0.8494 0.3837 0.057 Uiso calc R 1 . .
C C18 1.09347(15) 1.01549(17) 0.41141(11) 0.0463(4) Uani d . 1 . .
C C19 1.00354(15) 1.10404(16) 0.37752(11) 0.0440(4) Uani d . 1 . .
H H19 1.0230 1.1767 0.4106 0.053 Uiso calc R 1 . .
C C20 0.88574(14) 1.08866(13) 0.29636(11) 0.0358(3) Uani d . 1 . .
H H20 0.8258 1.1509 0.2739 0.043 Uiso calc R 1 . .
C C21 1.22049(18) 1.0331(2) 0.50093(13) 0.0681(6) Uani d . 1 . .
H H21A 1.2587 1.1074 0.4940 0.102 Uiso calc R 1 . .
H H21B 1.2821 0.9713 0.5024 0.102 Uiso calc R 1 . .
H H21C 1.2033 1.0322 0.5647 0.102 Uiso calc R 1 . .
O O1 0.63326(10) 1.20048(8) 0.03575(8) 0.0356(2) Uani d . 1 . .
P P1 0.69921(3) 0.95166(3) 0.14160(2) 0.02660(11) Uani d . 1 . .

loop_
_atom_site_aniso_label
_atom_site_aniso_U_11
_atom_site_aniso_U_22
_atom_site_aniso_U_33
_atom_site_aniso_U_12
_atom_site_aniso_U_13
_atom_site_aniso_U_23
C1 0.0250(6) 0.0274(6) 0.0299(6) -0.0007(5) 0.0102(5) -0.0010(5)
C2 0.0298(6) 0.0307(6) 0.0311(6) -0.0013(5) 0.0122(5) 0.0003(5)
C3 0.0279(6) 0.0352(7) 0.0316(6) -0.0036(5) 0.0119(5) -0.0059(5)
C4 0.0349(7) 0.0322(7) 0.0445(8) 0.0023(5) 0.0185(6) -0.0054(6)
C5 0.0383(7) 0.0273(6) 0.0439(8) 0.0038(5) 0.0179(6) 0.0021(6)
C6 0.0287(6) 0.0280(6) 0.0313(6) -0.0008(5) 0.0125(5) 0.0000(5)
C7 0.0277(6) 0.0290(6) 0.0288(6) -0.0008(5) 0.0105(5) 0.0001(5)
C8 0.0373(7) 0.0331(7) 0.0332(7) -0.0006(5) 0.0147(6) 0.0059(5)
C9 0.0370(7) 0.0418(8) 0.0279(6) -0.0051(6) 0.0150(5) 0.0011(5)
C10 0.0295(6) 0.0372(7) 0.0267(6) -0.0050(5) 0.0110(5) -0.0063(5)
C11 0.0308(6) 0.0289(6) 0.0279(6) -0.0016(5) 0.0100(5) -0.0026(5)
C12 0.0263(6) 0.0285(6) 0.0239(5) -0.0034(5) 0.0084(5) -0.0013(5)
C13 0.0402(8) 0.0469(9) 0.0385(7) 0.0005(6) 0.0214(6) -0.0047(6)
C14 0.0404(8) 0.0456(8) 0.0346(7) -0.0017(6) 0.0190(6) -0.0073(6)
C15 0.0304(6) 0.0337(6) 0.0250(6) 0.0017(5) 0.0140(5) 0.0048(5)
C16 0.0413(8) 0.0374(7) 0.0366(7) 0.0062(6) 0.0168(6) 0.0111(6)
C17 0.0379(8) 0.0626(10) 0.0412(8) 0.0109(7) 0.0140(7) 0.0220(8)
C18 0.0342(7) 0.0774(12) 0.0272(7) -0.0079(8) 0.0111(6) 0.0112(7)
C19 0.0416(8) 0.0588(10) 0.0334(7) -0.0115(7) 0.0159(6) -0.0083(7)
C20 0.0350(7) 0.0398(7) 0.0338(7) -0.0013(6) 0.0141(6) -0.0030(6)
C21 0.0400(9) 0.1219(19) 0.0356(8) -0.0161(10) 0.0060(7) 0.0136(10)
O1 0.0444(6) 0.0277(5) 0.0431(5) 0.0054(4) 0.0261(5) 0.0070(4)
P1 0.02996(18) 0.02340(17) 0.02918(18) 0.00000(12) 0.01410(14) 0.00138(12)

loop_
_atom_type_symbol
_atom_type_description
_atom_type_scat_dispersion_real
_atom_type_scat_dispersion_imag
_atom_type_scat_source
C C 0.0033 0.0016 'International Tables Vol C Tables 4.2.6.8 and 6.1.1.4'
H H 0.0000 0.0000 'International Tables Vol C Tables 4.2.6.8 and 6.1.1.4'
O O 0.0106 0.0060 'International Tables Vol C Tables 4.2.6.8 and 6.1.1.4'
P P 0.1023 0.0942 'International Tables Vol C Tables 4.2.6.8 and 6.1.1.4'

loop_
_geom_angle_atom_site_label_1
_geom_angle_atom_site_label_2
_geom_angle_atom_site_label_3
_geom_angle_site_symmetry_1
_geom_angle_site_symmetry_3
_geom_angle
_geom_angle_publ_flag
C6 C1 C2 . . 117.93(12) ?
C6 C1 P1 . . 124.10(10) ?
C2 C1 P1 . . 117.92(10) ?
C3 C2 C1 . . 123.08(12) ?
C3 C2 H2 . . 118.5 ?
C1 C2 H2 . . 118.5 ?
C2 C3 C4 . . 117.25(12) ?
C2 C3 C13 . . 120.76(13) ?
C4 C3 C13 . . 121.98(13) ?
C5 C4 C3 . . 121.42(13) ?
C5 C4 H4 . . 119.3 ?
C3 C4 H4 . . 119.3 ?
C4 C5 C6 . . 119.89(13) ?
C4 C5 H5 . . 120.1 ?
C6 C5 H5 . . 120.1 ?
O1 C6 C1 . . 125.24(12) ?
O1 C6 C5 . . 114.37(12) ?
C1 C6 C5 . . 120.38(12) ?
O1 C7 C8 . . 114.67(12) ?
O1 C7 C12 . . 124.88(11) ?
C8 C7 C12 . . 120.45(12) ?
C9 C8 C7 . . 119.82(13) ?
C9 C8 H8 . . 120.1 ?
C7 C8 H8 . . 120.1 ?
C8 C9 C10 . . 121.47(12) ?
C8 C9 H9 . . 119.3 ?
C10 C9 H9 . . 119.3 ?
C11 C10 C9 . . 117.27(12) ?
C11 C10 C14 . . 120.08(13) ?
C9 C10 C14 . . 122.64(12) ?
C10 C11 C12 . . 122.92(12) ?
C10 C11 H11 . . 118.5 ?
C12 C11 H11 . . 118.5 ?
C7 C12 C11 . . 118.04(12) ?
C7 C12 P1 . . 124.12(10) ?
C11 C12 P1 . . 117.81(10) ?
C3 C13 H13A . . 109.5 ?
C3 C13 H13B . . 109.5 ?
H13A C13 H13B . . 109.5 ?
C3 C13 H13C . . 109.5 ?
H13A C13 H13C . . 109.5 ?
H13B C13 H13C . . 109.5 ?
C10 C14 H14A . . 109.5 ?
C10 C14 H14B . . 109.5 ?
H14A C14 H14B . . 109.5 ?
C10 C14 H14C . . 109.5 ?
H14A C14 H14C . . 109.5 ?
H14B C14 H14C . . 109.5 ?
C16 C15 C20 . . 118.26(13) ?
C16 C15 P1 . . 117.45(11) ?
C20 C15 P1 . . 124.28(11) ?
C15 C16 C17 . . 120.68(15) ?
C15 C16 H16 . . 119.7 ?
C17 C16 H16 . . 119.7 ?
C18 C17 C16 . . 120.93(15) ?
C18 C17 H17 . . 119.5 ?
C16 C17 H17 . . 119.5 ?
C17 C18 C19 . . 118.41(14) ?
C17 C18 C21 . . 121.11(18) ?
C19 C18 C21 . . 120.48(19) ?
C18 C19 C20 . . 121.14(16) ?
C18 C19 H19 . . 119.4 ?
C20 C19 H19 . . 119.4 ?
C19 C20 C15 . . 120.58(15) ?
C19 C20 H20 . . 119.7 ?
C15 C20 H20 . . 119.7 ?
C18 C21 H21A . . 109.5 ?
C18 C21 H21B . . 109.5 ?
H21A C21 H21B . . 109.5 ?
C18 C21 H21C . . 109.5 ?
H21A C21 H21C . . 109.5 ?
H21B C21 H21C . . 109.5 ?
C6 O1 C7 . . 122.19(10) ?
C1 P1 C12 . . 98.00(6) ?
C1 P1 C15 . . 100.87(6) ?
C12 P1 C15 . . 101.04(6) ?

loop_
_geom_bond_atom_site_label_1
_geom_bond_atom_site_label_2
_geom_bond_site_symmetry_2
_geom_bond_distance
_geom_bond_publ_flag
C1 C6 . 1.3845(18) ?
C1 C2 . 1.3953(18) ?
C1 P1 . 1.8046(13) ?
C2 C3 . 1.3780(18) ?
C2 H2 . 0.9500 ?
C3 C4 . 1.390(2) ?
C3 C13 . 1.5021(19) ?
C4 C5 . 1.379(2) ?
C4 H4 . 0.9500 ?
C5 C6 . 1.3896(19) ?
C5 H5 . 0.9500 ?
C6 O1 . 1.3784(15) ?
C7 O1 . 1.3794(16) ?
C7 C8 . 1.3876(18) ?
C7 C12 . 1.3876(18) ?
C8 C9 . 1.382(2) ?
C8 H8 . 0.9500 ?
C9 C10 . 1.388(2) ?
C9 H9 . 0.9500 ?
C10 C11 . 1.3858(18) ?
C10 C14 . 1.4999(19) ?
C11 C12 . 1.3901(18) ?
C11 H11 . 0.9500 ?
C12 P1 . 1.8092(13) ?
C13 H13A . 0.9800 ?
C13 H13B . 0.9800 ?
C13 H13C . 0.9800 ?
C14 H14A . 0.9800 ?
C14 H14B . 0.9800 ?
C14 H14C . 0.9800 ?
C15 C16 . 1.3873(19) ?
C15 C20 . 1.390(2) ?
C15 P1 . 1.8352(13) ?
C16 C17 . 1.389(2) ?
C16 H16 . 0.9500 ?
C17 C18 . 1.379(3) ?
C17 H17 . 0.9500 ?
C18 C19 . 1.382(3) ?
C18 C21 . 1.507(2) ?
C19 C20 . 1.383(2) ?
C19 H19 . 0.9500 ?
C20 H20 . 0.9500 ?
C21 H21A . 0.9800 ?
C21 H21B . 0.9800 ?
C21 H21C . 0.9800 ?

loop_
_geom_torsion_atom_site_label_1
_geom_torsion_atom_site_label_2
_geom_torsion_atom_site_label_3
_geom_torsion_atom_site_label_4
_geom_torsion_site_symmetry_1
_geom_torsion_site_symmetry_2
_geom_torsion_site_symmetry_3
_geom_torsion_site_symmetry_4
_geom_torsion
_geom_torsion_publ_flag
C6 C1 C2 C3 . . . . -0.7(2) ?
P1 C1 C2 C3 . . . . 176.68(10) ?
C1 C2 C3 C4 . . . . 2.4(2) ?
C1 C2 C3 C13 . . . . -176.31(13) ?
C2 C3 C4 C5 . . . . -2.1(2) ?
C13 C3 C4 C5 . . . . 176.57(13) ?
C3 C4 C5 C6 . . . . 0.2(2) ?
C2 C1 C6 O1 . . . . 177.32(12) ?
P1 C1 C6 O1 . . . . 0.09(19) ?
C2 C1 C6 C5 . . . . -1.29(19) ?
P1 C1 C6 C5 . . . . -178.52(10) ?
C4 C5 C6 O1 . . . . -177.21(13) ?
C4 C5 C6 C1 . . . . 1.5(2) ?
O1 C7 C8 C9 . . . . 179.10(12) ?
C12 C7 C8 C9 . . . . -0.6(2) ?
C7 C8 C9 C10 . . . . 1.1(2) ?
C8 C9 C10 C11 . . . . -0.1(2) ?
C8 C9 C10 C14 . . . . -179.98(13) ?
C9 C10 C11 C12 . . . . -1.45(19) ?
C14 C10 C11 C12 . . . . 178.41(12) ?
O1 C7 C12 C11 . . . . 179.45(12) ?
C8 C7 C12 C11 . . . . -0.86(19) ?
O1 C7 C12 P1 . . . . -2.50(19) ?
C8 C7 C12 P1 . . . . 177.19(10) ?
C10 C11 C12 C7 . . . . 1.94(19) ?
C10 C11 C12 P1 . . . . -176.23(10) ?
C20 C15 C16 C17 . . . . -0.3(2) ?
P1 C15 C16 C17 . . . . -179.07(11) ?
C15 C16 C17 C18 . . . . 1.1(2) ?
C16 C17 C18 C19 . . . . -1.0(2) ?
C16 C17 C18 C21 . . . . 178.23(14) ?
C17 C18 C19 C20 . . . . 0.1(2) ?
C21 C18 C19 C20 . . . . -179.10(14) ?
C18 C19 C20 C15 . . . . 0.6(2) ?
C16 C15 C20 C19 . . . . -0.5(2) ?
P1 C15 C20 C19 . . . . 178.12(11) ?
C1 C6 O1 C7 . . . . 10.4(2) ?
C5 C6 O1 C7 . . . . -170.89(12) ?
C8 C7 O1 C6 . . . . 171.17(12) ?
C12 C7 O1 C6 . . . . -9.1(2) ?
C6 C1 P1 C12 . . . . -8.60(12) ?
C2 C1 P1 C12 . . . . 174.17(10) ?
C6 C1 P1 C15 . . . . 94.34(12) ?
C2 C1 P1 C15 . . . . -82.90(11) ?
C7 C12 P1 C1 . . . . 9.72(12) ?
C11 C12 P1 C1 . . . . -172.23(10) ?
C7 C12 P1 C15 . . . . -93.08(12) ?
C11 C12 P1 C15 . . . . 84.97(11) ?
C16 C15 P1 C1 . . . . 159.40(10) ?
C20 C15 P1 C1 . . . . -19.24(12) ?
C16 C15 P1 C12 . . . . -100.12(11) ?
C20 C15 P1 C12 . . . . 81.24(12) ?

loop_
_cod_related_entry_id
_cod_related_entry_database
_cod_related_entry_code
1 ChemSpider 30655748
